data_8101143
loop_
_publ_author_name
'Krau\&s, G.'
'Kr\"amer, V.'

_publ_section_title
;
Crystal structure of pentamercury dialuminum octaselenide, Hg~5~Al~2~Se~8~
;
_journal_issue 4
_journal_name_full 'Zeitschrift f\"ur Kristallographie - New Crystal Structures'
_journal_page_first 498
_journal_page_last 498
_journal_volume 216
_journal_year 2001
_chemical_formula_structural 'Hg5 Al2 Se8'
_chemical_formula_sum 'Al2 Hg5 Se8'
_chemical_formula_weight 1688.59
_space_group_IT_number 216
_symmetry_cell_setting cubic
_symmetry_space_group_name_Hall 'F -4 2 3'
_symmetry_space_group_name_H-M 'F -4 3 m'
_cell_angle_alpha 90.0
_cell_angle_beta 90.0
_cell_angle_gamma 90.0
_cell_formula_units_Z 4
_cell_length_a 11.704(1)
_cell_length_b 11.704
_cell_length_c 11.704
_cell_measurement_temperature 293
_cell_volume 1603.3(5)
_diffrn_ambient_temperature 293
_exptl_crystal_density_diffrn 6.995
_cod_depositor_comments
;
Added _atom_site_type_symbol label and values. Antanas Vaitkus 2013-04-12
-------------------------------------------------------------------------------
The following automatic conversions were performed:
'_geom_bond_publ_flag' value 'Y' changed to 'y' according
 to '/home/saulius/struct/CIF-dictionaries/cif_core.dic' dictionary
 named 'cif_core.dic' version 2.4.1 from 2010-06-29 (4 times).

Automatic conversion script
Id: cif_fix_enum 1527 2010-12-29 10:47:43Z saulius
;
_cod_database_code 8101143

loop_
_symmetry_equiv_pos_as_xyz
+x,+y,+z
+z,+x,+y
+y,+z,+x
+y,-x,-z
-z,+y,-x
-x,-z,+y
-x,-y,+z
-z,+x,-y
-y,-z,+x
+x,-y,-z
+z,-x,-y
-y,+z,-x
-y,+x,-z
-z,-y,+x
+x,-z,-y
+x,+z,+y
+y,+x,+z
+z,+y,+x
+y,-z,-x
-y,-x,+z
+z,-y,-x
-x,+z,-y
-x,+y,-z
-z,-x,+y
+x,+y+1/2,+z+1/2
+z,+x+1/2,+y+1/2
+y,+z+1/2,+x+1/2
+y,-x+1/2,-z+1/2
-z,+y+1/2,-x+1/2
-x,-z+1/2,+y+1/2
-x,-y+1/2,+z+1/2
-z,+x+1/2,-y+1/2
-y,-z+1/2,+x+1/2
+x,-y+1/2,-z+1/2
+z,-x+1/2,-y+1/2
-y,+z+1/2,-x+1/2
-y,+x+1/2,-z+1/2
-z,-y+1/2,+x+1/2
+x,-z+1/2,-y+1/2
+x,+z+1/2,+y+1/2
+y,+x+1/2,+z+1/2
+z,+y+1/2,+x+1/2
+y,-z+1/2,-x+1/2
-y,-x+1/2,+z+1/2
+z,-y+1/2,-x+1/2
-x,+z+1/2,-y+1/2
-x,+y+1/2,-z+1/2
-z,-x+1/2,+y+1/2
+x+1/2,+y,+z+1/2
+z+1/2,+x,+y+1/2
+y+1/2,+z,+x+1/2
+y+1/2,-x,-z+1/2
-z+1/2,+y,-x+1/2
-x+1/2,-z,+y+1/2
-x+1/2,-y,+z+1/2
-z+1/2,+x,-y+1/2
-y+1/2,-z,+x+1/2
+x+1/2,-y,-z+1/2
+z+1/2,-x,-y+1/2
-y+1/2,+z,-x+1/2
-y+1/2,+x,-z+1/2
-z+1/2,-y,+x+1/2
+x+1/2,-z,-y+1/2
+x+1/2,+z,+y+1/2
+y+1/2,+x,+z+1/2
+z+1/2,+y,+x+1/2
+y+1/2,-z,-x+1/2
-y+1/2,-x,+z+1/2
+z+1/2,-y,-x+1/2
-x+1/2,+z,-y+1/2
-x+1/2,+y,-z+1/2
-z+1/2,-x,+y+1/2
+x+1/2,+y+1/2,+z
+z+1/2,+x+1/2,+y
+y+1/2,+z+1/2,+x
+y+1/2,-x+1/2,-z
-z+1/2,+y+1/2,-x
-x+1/2,-z+1/2,+y
-x+1/2,-y+1/2,+z
-z+1/2,+x+1/2,-y
-y+1/2,-z+1/2,+x
+x+1/2,-y+1/2,-z
+z+1/2,-x+1/2,-y
-y+1/2,+z+1/2,-x
-y+1/2,+x+1/2,-z
-z+1/2,-y+1/2,+x
+x+1/2,-z+1/2,-y
+x+1/2,+z+1/2,+y
+y+1/2,+x+1/2,+z
+z+1/2,+y+1/2,+x
+y+1/2,-z+1/2,-x
-y+1/2,-x+1/2,+z
+z+1/2,-y+1/2,-x
-x+1/2,+z+1/2,-y
-x+1/2,+y+1/2,-z
-z+1/2,-x+1/2,+y

loop_
_atom_site_label
_atom_site_type_symbol
_atom_site_fract_x
_atom_site_fract_y
_atom_site_fract_z
_atom_site_occupancy
_atom_site_thermal_displace_type
_atom_site_U_iso_or_equiv
_atom_site_symmetry_multiplicity
_atom_site_Wyckoff_symbol
Se1 Se .0 .0 .0 1.0 Uiso .052(5) 4 a
Se2 Se .0 .5 .0 1.0 Uiso .020(4) 4 b
Se3 Se .25 .25 .01794(34) 1.0 Uiso .0637(18) 24 g
Hg1 Hg .11783(21) .11783(21) .11783(21) .375 Uiso .0328(19) 16 e
Hg2 Hg .13908(15) .13908(15) .63908(15) .875 Uiso .0488(10) 16 e
Al1 Al .11783(21) .11783(21) .11783(21) .375 Uiso .0328(19) 16 e
Al2 Al .13908(15) .13908(15) .63908(15) .125 Uiso .0488(10) 16 e

loop_
_geom_bond_atom_site_label_1
_geom_bond_atom_site_label_2
_geom_bond_distance
_geom_bond_publ_flag
Se1 Hg1/Al1 2.389(4) y
Se2 Hg2/Al2 2.8195(31) y
Se3 Hg1/Al1 2.4806(29) y
Se3 Hg2/Al2 2.5977(30) y
